data_4110311
loop_
_publ_author_name
'Zuo Xiao'
'Jiayao Yao'
'Dazhi Yang'
'Fudong Wang'
'Shaohua Huang'
'Liangbing Gan'
'Zhenshan Jia'
'Zhongping Jiang'
'Xiaobing Yang'
'Bo Zheng'
'Gu Yuan'
'Shiwei Zhang'
'Zheming Wang'

_publ_section_title
;
 Synthesis of [59]Fullerenones through Peroxide-Mediated Stepwise Cleavage
 of Fullerene Skeleton Bonds and X-ray Structures of Their
 Water-Encapsulated Open-Cage Complexes
;
_journal_name_full 'Journal of the American Chemical Society'
_journal_page_first 16149
_journal_page_last 16162
_journal_paper_doi 10.1021/ja0763798
_journal_volume 129
_journal_year 2007
_chemical_formula_sum 'C72 H18 Br Cl2 N O8 S2'
_chemical_formula_weight 1239.80
_chemical_name_systematic
; 
 ? 
;
_space_group_IT_number 2
_symmetry_cell_setting triclinic
_symmetry_space_group_name_Hall '-P 1'
_symmetry_space_group_name_H-M 'P -1'
_atom_sites_solution_hydrogens geom
_atom_sites_solution_primary direct
_atom_sites_solution_secondary difmap
_audit_creation_method SHELXL-97
_cell_angle_alpha 87.253(2)
_cell_angle_beta 85.787(2)
_cell_angle_gamma 88.3700(10)
_cell_formula_units_Z 2
_cell_length_a 11.6078(3)
_cell_length_b 14.2697(4)
_cell_length_c 14.6697(4)
_cell_measurement_reflns_used 19575
_cell_measurement_temperature 200(2)
_cell_measurement_theta_max 27.485
_cell_measurement_theta_min 3.395
_cell_volume 2419.78(11)
_computing_cell_refinement 'HKL Scalepack (Otwinowski & Minor, 1997)'
_computing_data_collection 'KappaCCD (Nonius B. V., 1998)'
_computing_data_reduction 'HKL Denzo (Otwinowski & Minor, 1997) & maXus (Mackay et al., 1998)'
_computing_molecular_graphics 'Bruker SHELXTL V5.1 (Sheldrick, 1998)'
_computing_publication_material 'SHELXL-97 (Sheldrick, 1997)'
_computing_structure_refinement 'SHELXL-97 (Sheldrick, 1997)'
_computing_structure_solution 'SHELXS-97 (Sheldrick, 1997)'
_diffrn_ambient_temperature 200
_diffrn_detector_area_resol_mean 9
_diffrn_measured_fraction_theta_full 0.996
_diffrn_measured_fraction_theta_max 0.996
_diffrn_measurement_device_type 'NONIUS KappaCCD'
_diffrn_measurement_method CCD
_diffrn_radiation_monochromator graphite
_diffrn_radiation_source 'fine-focus sealed tube'
_diffrn_radiation_type MoK\a
_diffrn_radiation_wavelength 0.71073
_diffrn_reflns_av_R_equivalents 0.0996
_diffrn_reflns_av_sigmaI/netI 0.1304
_diffrn_reflns_limit_h_max 13
_diffrn_reflns_limit_h_min -13
_diffrn_reflns_limit_k_max 16
_diffrn_reflns_limit_k_min -16
_diffrn_reflns_limit_l_max 17
_diffrn_reflns_limit_l_min -17
_diffrn_reflns_number 33555
_diffrn_reflns_theta_full 25.03
_diffrn_reflns_theta_max 25.03
_diffrn_reflns_theta_min 3.40
_diffrn_standards_decay_% none
_exptl_absorpt_coefficient_mu 1.119
_exptl_absorpt_correction_T_max 0.873
_exptl_absorpt_correction_T_min 0.746
_exptl_absorpt_correction_type multi-scan
_exptl_absorpt_process_details
;
multi-scan from symmetry-related measurements 
 Sortav (Blessing 1995, 1997)
;
_exptl_crystal_colour red
_exptl_crystal_density_diffrn 1.702
_exptl_crystal_description block
_exptl_crystal_F_000 1244
_exptl_crystal_size_max 0.28
_exptl_crystal_size_mid 0.16
_exptl_crystal_size_min 0.13
_refine_diff_density_max 0.407
_refine_diff_density_min -0.436
_refine_diff_density_rms 0.071
_refine_ls_extinction_coef 0.0028(4)
_refine_ls_extinction_expression Fc^*^=kFc[1+0.001xFc^2^\l^3^/sin(2\q)]^-1/4^
_refine_ls_extinction_method SHELXL
_refine_ls_goodness_of_fit_ref 0.914
_refine_ls_hydrogen_treatment constraint
_refine_ls_matrix_type full
_refine_ls_number_parameters 777
_refine_ls_number_reflns 8508
_refine_ls_number_restraints 0
_refine_ls_restrained_S_all 0.914
_refine_ls_R_factor_all 0.1244
_refine_ls_R_factor_gt 0.0497
_refine_ls_shift/su_max 0.000
_refine_ls_shift/su_mean 0.000
_refine_ls_structure_factor_coef Fsqd
_refine_ls_weighting_details 'calc w=1/[\s^2^(Fo^2^)+(0.0604P)^2^+0.0000P] where P=(Fo^2^+2Fc^2^)/3'
_refine_ls_weighting_scheme calc
_refine_ls_wR_factor_gt 0.1108
_refine_ls_wR_factor_ref 0.1258
_reflns_number_gt 4313
_reflns_number_total 8508
_reflns_threshold_expression >2sigma(I)
_cod_data_source_file ja0763798si20070823_053219.cif
_cod_data_source_block 07jun06a-200K
_cod_database_code 4110311

loop_
_symmetry_equiv_pos_as_xyz
'x, y, z'
'-x, -y, -z'

loop_
_atom_site_label
_atom_site_type_symbol
_atom_site_fract_x
_atom_site_fract_y
_atom_site_fract_z
_atom_site_U_iso_or_equiv
_atom_site_adp_type
_atom_site_occupancy
_atom_site_symmetry_multiplicity
_atom_site_calc_flag
_atom_site_refinement_flags
Br1 Br 0.36855(5) 0.04698(4) 0.83273(3) 0.0586(2) Uani 1 1 d .
O1 O 0.7113(2) 0.3083(2) 0.52723(17) 0.0376(7) Uani 1 1 d .
O2 O 0.7805(2) 0.4539(2) 0.52336(19) 0.0433(8) Uani 1 1 d .
O3 O 0.6200(2) 0.2128(2) 0.28201(18) 0.0397(8) Uani 1 1 d .
H3 H 0.5977 0.1754 0.3253 0.060 Uiso 1 1 calc R
O4 O 0.8664(3) 0.1048(2) 0.46223(19) 0.0501(9) Uani 1 1 d .
O5 O 1.0613(3) 0.1744(2) 0.5528(2) 0.0573(9) Uani 1 1 d .
O6 O 1.0080(3) 0.3726(2) 0.49665(19) 0.0480(9) Uani 1 1 d .
O7 O 0.7886(2) 0.51675(19) 0.32425(18) 0.0377(7) Uani 1 1 d .
O8 O 0.6640(2) 0.4975(2) 0.3242(2) 0.0436(8) Uani 1 1 d .
N1 N 0.6275(3) 0.1742(3) 0.4751(2) 0.0332(9) Uani 1 1 d .
C1 C 0.6932(4) 0.2436(3) 0.4635(3) 0.0316(11) Uani 1 1 d .
C2 C 0.7700(4) 0.3835(3) 0.4838(3) 0.0341(11) Uani 1 1 d .
C3 C 0.8007(3) 0.3584(3) 0.3886(3) 0.0277(10) Uani 1 1 d .
C4 C 0.7542(3) 0.2756(3) 0.3764(2) 0.0284(10) Uani 1 1 d .
C5 C 0.7388(3) 0.2304(3) 0.2872(3) 0.0296(10) Uani 1 1 d .
C6 C 0.8111(3) 0.1430(3) 0.2556(2) 0.0261(10) Uani 1 1 d .
C7 C 0.8797(3) 0.0770(3) 0.2990(3) 0.0278(10) Uani 1 1 d .
C8 C 0.9186(4) 0.0766(3) 0.3933(3) 0.0330(11) Uani 1 1 d .
C9 C 1.0444(4) 0.0444(3) 0.3843(3) 0.0330(11) Uani 1 1 d .
C10 C 1.1344(4) 0.0845(3) 0.4233(3) 0.0354(11) Uani 1 1 d .
C11 C 1.1247(4) 0.1657(3) 0.4861(3) 0.0404(12) Uani 1 1 d .
C12 C 1.2124(4) 0.2337(3) 0.4426(3) 0.0352(11) Uani 1 1 d .
C13 C 1.1930(3) 0.3282(3) 0.4204(3) 0.0321(11) Uani 1 1 d .
C14 C 1.0788(4) 0.3802(3) 0.4337(3) 0.0321(11) Uani 1 1 d .
C15 C 1.0675(4) 0.4376(3) 0.3444(3) 0.0297(10) Uani 1 1 d .
C16 C 0.9729(3) 0.4517(3) 0.2940(3) 0.0280(10) Uani 1 1 d .
C17 C 0.8446(3) 0.4258(3) 0.3123(3) 0.0302(10) Uani 1 1 d .
C18 C 0.8228(3) 0.3864(3) 0.2208(3) 0.0318(11) Uani 1 1 d .
C19 C 0.7760(3) 0.3017(3) 0.2095(3) 0.0293(10) Uani 1 1 d .
C20 C 0.8102(3) 0.2518(3) 0.1292(3) 0.0299(10) Uani 1 1 d .
C21 C 0.8277(3) 0.1551(3) 0.1558(3) 0.0290(10) Uani 1 1 d .
C22 C 0.9079(3) 0.1009(3) 0.1047(3) 0.0309(10) Uani 1 1 d .
C23 C 0.9775(4) 0.0322(3) 0.1511(3) 0.0333(11) Uani 1 1 d .
C24 C 0.9633(4) 0.0233(3) 0.2452(3) 0.0313(10) Uani 1 1 d .
C25 C 1.0647(4) 0.0048(3) 0.2968(3) 0.0335(11) Uani 1 1 d .
C26 C 1.1743(4) 0.0003(3) 0.2519(3) 0.0371(11) Uani 1 1 d .
C27 C 1.2661(4) 0.0464(3) 0.2906(3) 0.0386(12) Uani 1 1 d .
C28 C 1.2443(4) 0.0898(3) 0.3726(3) 0.0353(11) Uani 1 1 d .
C29 C 1.2927(4) 0.1809(3) 0.3835(3) 0.0381(12) Uani 1 1 d .
C30 C 1.3597(3) 0.2234(3) 0.3124(3) 0.0332(11) Uani 1 1 d .
C31 C 1.3433(3) 0.3215(3) 0.2919(3) 0.0357(11) Uani 1 1 d .
C32 C 1.2571(3) 0.3699(3) 0.3437(3) 0.0298(10) Uani 1 1 d .
C33 C 1.1827(3) 0.4382(3) 0.2974(3) 0.0319(11) Uani 1 1 d .
C34 C 1.2013(4) 0.4569(3) 0.2046(3) 0.0321(11) Uani 1 1 d .
C35 C 1.1030(4) 0.4720(3) 0.1512(3) 0.0313(11) Uani 1 1 d .
C36 C 0.9925(4) 0.4673(3) 0.1955(3) 0.0288(10) Uani 1 1 d .
C37 C 0.9020(4) 0.4254(3) 0.1506(3) 0.0302(11) Uani 1 1 d .
C38 C 0.9257(4) 0.3828(3) 0.0685(3) 0.0311(11) Uani 1 1 d .
C39 C 0.8781(3) 0.2927(3) 0.0571(2) 0.0309(11) Uani 1 1 d .
C40 C 0.9646(4) 0.2379(3) 0.0059(2) 0.0340(11) Uani 1 1 d .
C41 C 0.9778(4) 0.1429(3) 0.0278(3) 0.0347(11) Uani 1 1 d .
C42 C 1.0925(4) 0.0992(3) 0.0285(3) 0.0365(11) Uani 1 1 d .
C43 C 1.0917(4) 0.0292(3) 0.1037(3) 0.0349(11) Uani 1 1 d .
C44 C 1.1880(4) 0.0149(3) 0.1525(3) 0.0365(11) Uani 1 1 d .
C45 C 1.2895(4) 0.0707(3) 0.1305(3) 0.0391(12) Uani 1 1 d .
C46 C 1.3381(4) 0.0908(3) 0.2152(3) 0.0400(12) Uani 1 1 d .
C47 C 1.3833(3) 0.1780(3) 0.2274(3) 0.0399(12) Uani 1 1 d .
C48 C 1.3824(3) 0.2499(3) 0.1535(3) 0.0349(11) Uani 1 1 d .
C49 C 1.3582(3) 0.3383(3) 0.1939(3) 0.0348(11) Uani 1 1 d .
C50 C 1.2897(4) 0.4057(3) 0.1510(3) 0.0357(11) Uani 1 1 d .
C51 C 1.2439(4) 0.3864(3) 0.0657(3) 0.0365(11) Uani 1 1 d .
C52 C 1.1284(4) 0.4286(3) 0.0651(3) 0.0316(11) Uani 1 1 d .
C53 C 1.0422(4) 0.3839(3) 0.0249(3) 0.0337(11) Uani 1 1 d .
C54 C 1.0661(4) 0.2935(3) -0.0148(2) 0.0335(11) Uani 1 1 d .
C55 C 1.1755(4) 0.2536(3) -0.0145(2) 0.0352(11) Uani 1 1 d .
C56 C 1.1897(4) 0.1530(3) 0.0074(3) 0.0357(11) Uani 1 1 d .
C57 C 1.2891(4) 0.1389(3) 0.0599(3) 0.0387(12) Uani 1 1 d .
C58 C 1.3373(4) 0.2297(3) 0.0725(3) 0.0394(12) Uani 1 1 d .
C59 C 1.2663(4) 0.2999(3) 0.0262(3) 0.0353(11) Uani 1 1 d .
C60 C 0.5714(3) 0.1472(3) 0.5606(3) 0.0298(10) Uani 1 1 d .
C61 C 0.4696(4) 0.0978(3) 0.5595(3) 0.0366(11) Uani 1 1 d .
H61 H 0.4426 0.0845 0.5020 0.044 Uiso 1 1 calc R
C62 C 0.4061(4) 0.0673(3) 0.6385(3) 0.0351(11) Uani 1 1 d .
H62 H 0.3362 0.0347 0.6361 0.042 Uiso 1 1 calc R
C63 C 0.4491(4) 0.0864(3) 0.7211(3) 0.0371(11) Uani 1 1 d .
C64 C 0.5534(4) 0.1329(3) 0.7249(3) 0.0379(11) Uani 1 1 d .
H64 H 0.5823 0.1439 0.7822 0.045 Uiso 1 1 calc R
C65 C 0.6135(4) 0.1621(3) 0.6451(3) 0.0345(11) Uani 1 1 d .
H65 H 0.6846 0.1929 0.6475 0.041 Uiso 1 1 calc R
C66 C 0.6053(4) 0.5866(3) 0.3061(3) 0.0411(12) Uani 1 1 d .
C67 C 0.4802(4) 0.5575(4) 0.3111(4) 0.0609(15) Uani 1 1 d .
H67A H 0.4693 0.5153 0.2619 0.091 Uiso 1 1 calc R
H67B H 0.4299 0.6134 0.3042 0.091 Uiso 1 1 calc R
H67C H 0.4605 0.5252 0.3704 0.091 Uiso 1 1 calc R
C68 C 0.6262(4) 0.6524(3) 0.3803(4) 0.0642(16) Uani 1 1 d .
H68A H 0.7073 0.6705 0.3748 0.096 Uiso 1 1 calc R
H68B H 0.6084 0.6209 0.4403 0.096 Uiso 1 1 calc R
H68C H 0.5764 0.7087 0.3740 0.096 Uiso 1 1 calc R
C69 C 0.6435(4) 0.6266(4) 0.2113(3) 0.0695(16) Uani 1 1 d .
H69A H 0.6277 0.5818 0.1656 0.104 Uiso 1 1 calc R
H69B H 0.7265 0.6383 0.2081 0.104 Uiso 1 1 calc R
H69C H 0.6010 0.6857 0.1992 0.104 Uiso 1 1 calc R
C70 C 0.3945(5) -0.2729(5) 1.0215(4) 0.082(2) Uani 1 1 d .
S1 S 0.38370(13) -0.16571(14) 1.02084(10) 0.0822(5) Uani 1 1 d .
S2 S 0.40540(16) -0.38412(17) 1.01834(16) 0.1211(8) Uani 1 1 d .
C71 C 0.9108(4) 0.2872(4) 0.7015(3) 0.0515(13) Uani 1 1 d .
H71A H 0.9087 0.2345 0.6602 0.062 Uiso 1 1 calc R
H71B H 0.8828 0.3445 0.6686 0.062 Uiso 1 1 calc R
C72 C 1.0330(4) 0.3003(3) 0.7235(3) 0.0504(13) Uani 1 1 d .
H72A H 1.0340 0.3489 0.7694 0.061 Uiso 1 1 calc R
H72B H 1.0781 0.3235 0.6675 0.061 Uiso 1 1 calc R
Cl1 Cl 0.81764(13) 0.26389(12) 0.79958(9) 0.0807(5) Uani 1 1 d .
Cl2 Cl 1.10077(12) 0.19630(9) 0.76656(8) 0.0615(4) Uani 1 1 d .

loop_
_atom_site_aniso_label
_atom_site_aniso_U_11
_atom_site_aniso_U_22
_atom_site_aniso_U_33
_atom_site_aniso_U_23
_atom_site_aniso_U_13
_atom_site_aniso_U_12
Br1 0.0612(4) 0.0688(4) 0.0430(3) 0.0028(3) 0.0165(2) -0.0157(3)
O1 0.0457(19) 0.0326(19) 0.0338(16) -0.0087(14) 0.0108(14) -0.0117(15)
O2 0.046(2) 0.037(2) 0.0462(18) -0.0121(16) 0.0084(15) -0.0113(16)
O3 0.0257(17) 0.051(2) 0.0429(18) -0.0015(15) -0.0008(14) -0.0121(15)
O4 0.054(2) 0.058(2) 0.0362(17) 0.0038(16) 0.0015(16) 0.0167(18)
O5 0.076(2) 0.058(2) 0.0368(18) -0.0031(16) 0.0090(18) -0.0146(19)
O6 0.0453(19) 0.062(2) 0.0350(17) 0.0035(15) 0.0078(16) -0.0012(17)
O7 0.0287(17) 0.0258(18) 0.0582(18) -0.0073(14) 0.0030(14) -0.0005(14)
O8 0.0259(17) 0.0319(19) 0.071(2) 0.0005(15) 0.0032(15) 0.0043(15)
N1 0.030(2) 0.034(2) 0.035(2) -0.0040(17) 0.0057(17) -0.0052(19)
C1 0.030(3) 0.035(3) 0.030(2) -0.004(2) 0.000(2) -0.002(2)
C2 0.030(3) 0.032(3) 0.040(3) -0.012(2) 0.006(2) -0.005(2)
C3 0.026(2) 0.022(3) 0.035(2) -0.008(2) 0.0058(19) -0.001(2)
C4 0.023(2) 0.034(3) 0.028(2) -0.002(2) 0.0027(18) 0.001(2)
C5 0.021(2) 0.036(3) 0.032(2) -0.005(2) -0.0006(19) -0.006(2)
C6 0.026(2) 0.021(3) 0.033(2) -0.0065(19) -0.0015(19) -0.013(2)
C7 0.027(2) 0.024(3) 0.032(2) -0.0030(19) 0.001(2) -0.008(2)
C8 0.038(3) 0.025(3) 0.035(3) 0.010(2) 0.001(2) -0.006(2)
C9 0.043(3) 0.020(3) 0.034(2) 0.015(2) 0.000(2) 0.003(2)
C10 0.046(3) 0.031(3) 0.029(2) 0.010(2) -0.006(2) 0.008(2)
C11 0.044(3) 0.050(3) 0.027(2) 0.003(2) -0.006(2) -0.001(3)
C12 0.033(3) 0.043(3) 0.030(2) 0.002(2) -0.012(2) -0.003(2)
C13 0.028(2) 0.039(3) 0.032(2) -0.008(2) -0.010(2) -0.004(2)
C14 0.035(3) 0.036(3) 0.026(2) -0.008(2) 0.000(2) -0.007(2)
C15 0.035(3) 0.021(3) 0.034(2) -0.0081(19) 0.001(2) -0.005(2)
C16 0.029(3) 0.015(2) 0.040(2) -0.0036(19) 0.001(2) 0.000(2)
C17 0.034(3) 0.022(3) 0.033(2) -0.0026(19) 0.004(2) 0.002(2)
C18 0.026(2) 0.028(3) 0.042(3) 0.004(2) -0.013(2) 0.006(2)
C19 0.024(2) 0.034(3) 0.031(2) 0.004(2) -0.0105(19) 0.000(2)
C20 0.028(2) 0.033(3) 0.030(2) 0.000(2) -0.012(2) -0.003(2)
C21 0.023(2) 0.033(3) 0.034(2) -0.007(2) -0.0101(19) -0.011(2)
C22 0.034(3) 0.031(3) 0.031(2) -0.012(2) -0.008(2) -0.012(2)
C23 0.036(3) 0.021(3) 0.045(3) -0.012(2) -0.004(2) -0.005(2)
C24 0.038(3) 0.018(3) 0.039(3) -0.0019(19) 0.000(2) -0.012(2)
C25 0.043(3) 0.014(2) 0.043(3) 0.003(2) 0.000(2) -0.002(2)
C26 0.040(3) 0.019(3) 0.052(3) -0.002(2) -0.004(2) 0.007(2)
C27 0.033(3) 0.027(3) 0.055(3) 0.003(2) -0.007(2) 0.009(2)
C28 0.033(3) 0.032(3) 0.042(3) 0.006(2) -0.015(2) 0.006(2)
C29 0.026(3) 0.046(3) 0.044(3) -0.002(2) -0.016(2) 0.005(2)
C30 0.021(2) 0.035(3) 0.045(3) -0.002(2) -0.009(2) 0.003(2)
C31 0.018(2) 0.047(3) 0.044(3) -0.009(2) -0.004(2) -0.013(2)
C32 0.029(2) 0.029(3) 0.033(2) -0.009(2) -0.005(2) -0.011(2)
C33 0.032(3) 0.025(3) 0.039(3) -0.009(2) 0.002(2) -0.012(2)
C34 0.037(3) 0.026(3) 0.033(2) -0.003(2) 0.007(2) -0.014(2)
C35 0.043(3) 0.016(2) 0.034(2) 0.0069(19) 0.001(2) -0.004(2)
C36 0.034(3) 0.016(2) 0.036(2) 0.0031(19) 0.002(2) -0.003(2)
C37 0.034(3) 0.021(3) 0.034(2) 0.012(2) 0.001(2) 0.004(2)
C38 0.037(3) 0.029(3) 0.028(2) 0.011(2) -0.009(2) 0.000(2)
C39 0.032(3) 0.037(3) 0.025(2) 0.003(2) -0.010(2) -0.001(2)
C40 0.045(3) 0.035(3) 0.023(2) 0.000(2) -0.008(2) -0.009(2)
C41 0.035(3) 0.045(3) 0.025(2) -0.013(2) -0.002(2) -0.008(2)
C42 0.045(3) 0.036(3) 0.029(2) -0.013(2) 0.002(2) -0.005(2)
C43 0.041(3) 0.025(3) 0.039(3) -0.018(2) 0.005(2) -0.002(2)
C44 0.037(3) 0.024(3) 0.048(3) -0.014(2) 0.005(2) 0.003(2)
C45 0.038(3) 0.033(3) 0.046(3) -0.014(2) 0.006(2) 0.007(2)
C46 0.025(3) 0.035(3) 0.060(3) -0.003(2) 0.001(2) 0.007(2)
C47 0.014(2) 0.046(3) 0.060(3) -0.008(3) -0.001(2) 0.005(2)
C48 0.019(2) 0.042(3) 0.042(3) -0.008(2) 0.006(2) -0.003(2)
C49 0.024(2) 0.038(3) 0.043(3) -0.007(2) 0.007(2) -0.012(2)
C50 0.034(3) 0.031(3) 0.041(3) -0.002(2) 0.009(2) -0.017(2)
C51 0.037(3) 0.038(3) 0.032(2) 0.005(2) 0.013(2) -0.015(2)
C52 0.042(3) 0.024(3) 0.027(2) 0.013(2) 0.006(2) -0.007(2)
C53 0.045(3) 0.030(3) 0.025(2) 0.010(2) -0.001(2) -0.004(2)
C54 0.045(3) 0.041(3) 0.014(2) -0.0001(19) 0.0028(19) -0.009(2)
C55 0.040(3) 0.044(3) 0.020(2) -0.003(2) 0.010(2) -0.006(3)
C56 0.036(3) 0.044(3) 0.025(2) -0.012(2) 0.014(2) -0.003(2)
C57 0.033(3) 0.041(3) 0.042(3) -0.015(2) 0.012(2) -0.002(2)
C58 0.030(3) 0.046(3) 0.040(3) -0.009(2) 0.018(2) -0.004(2)
C59 0.034(3) 0.038(3) 0.031(2) -0.001(2) 0.015(2) -0.007(2)
C60 0.025(2) 0.027(3) 0.036(3) -0.002(2) 0.006(2) 0.004(2)
C61 0.037(3) 0.033(3) 0.040(3) -0.002(2) -0.005(2) -0.002(2)
C62 0.030(3) 0.036(3) 0.038(3) 0.005(2) 0.003(2) -0.012(2)
C63 0.036(3) 0.030(3) 0.042(3) 0.006(2) 0.012(2) 0.001(2)
C64 0.044(3) 0.037(3) 0.033(2) -0.003(2) -0.001(2) 0.002(2)
C65 0.029(2) 0.035(3) 0.040(3) 0.000(2) -0.001(2) -0.003(2)
C66 0.034(3) 0.032(3) 0.057(3) -0.006(2) -0.006(2) 0.007(2)
C67 0.037(3) 0.050(4) 0.097(4) -0.018(3) 0.001(3) 0.001(3)
C68 0.056(3) 0.045(3) 0.094(4) -0.028(3) -0.014(3) 0.016(3)
C69 0.060(4) 0.074(4) 0.072(4) 0.020(3) -0.005(3) -0.002(3)
C70 0.052(4) 0.118(7) 0.072(4) 0.020(4) 0.002(3) 0.000(4)
S1 0.0651(10) 0.1103(16) 0.0721(10) -0.0182(10) 0.0005(8) -0.0111(10)
S2 0.0726(13) 0.126(2) 0.1589(19) 0.0598(15) -0.0086(12) -0.0112(12)
C71 0.051(3) 0.059(4) 0.044(3) -0.002(2) -0.001(2) -0.006(3)
C72 0.064(4) 0.039(3) 0.049(3) 0.001(2) -0.006(3) -0.008(3)
Cl1 0.0708(10) 0.1160(14) 0.0554(8) -0.0141(8) 0.0119(7) -0.0262(9)
Cl2 0.0910(10) 0.0403(8) 0.0552(7) -0.0031(6) -0.0192(7) 0.0016(7)

loop_
_atom_type_symbol
_atom_type_description
_atom_type_scat_dispersion_real
_atom_type_scat_dispersion_imag
_atom_type_scat_source
C C 0.0033 0.0016 'International Tables Vol C Tables 4.2.6.8 and 6.1.1.4'
H H 0.0000 0.0000 'International Tables Vol C Tables 4.2.6.8 and 6.1.1.4'
N N 0.0061 0.0033 'International Tables Vol C Tables 4.2.6.8 and 6.1.1.4'
O O 0.0106 0.0060 'International Tables Vol C Tables 4.2.6.8 and 6.1.1.4'
S S 0.1246 0.1234 'International Tables Vol C Tables 4.2.6.8 and 6.1.1.4'
Cl Cl 0.1484 0.1585 'International Tables Vol C Tables 4.2.6.8 and 6.1.1.4'
Br Br -0.2901 2.4595 'International Tables Vol C Tables 4.2.6.8 and 6.1.1.4'

loop_
_geom_angle_atom_site_label_1
_geom_angle_atom_site_label_2
_geom_angle_atom_site_label_3
_geom_angle
C1 O1 C2 108.9(3)
C5 O3 H3 109.5
C17 O7 O8 103.9(3)
C66 O8 O7 106.9(3)
C1 N1 C60 123.2(4)
N1 C1 O1 126.2(4)
N1 C1 C4 125.9(4)
O1 C1 C4 107.5(4)
O2 C2 O1 120.2(4)
O2 C2 C3 132.5(4)
O1 C2 C3 107.2(4)
C4 C3 C2 107.9(4)
C4 C3 C17 124.7(3)
C2 C3 C17 125.1(4)
C3 C4 C1 108.1(3)
C3 C4 C5 127.9(4)
C1 C4 C5 122.5(4)
O3 C5 C4 108.6(3)
O3 C5 C19 108.3(3)
C4 C5 C19 107.3(3)
O3 C5 C6 108.9(3)
C4 C5 C6 122.7(3)
C19 C5 C6 99.9(3)
C7 C6 C21 117.9(3)
C7 C6 C5 134.2(3)
C21 C6 C5 105.5(3)
C6 C7 C24 119.1(3)
C6 C7 C8 128.3(3)
C24 C7 C8 107.4(3)
O4 C8 C7 128.5(4)
O4 C8 C9 126.1(4)
C7 C8 C9 105.1(3)
C10 C9 C25 119.3(4)
C10 C9 C8 126.1(4)
C25 C9 C8 107.2(4)
C9 C10 C28 118.8(4)
C9 C10 C11 126.1(4)
C28 C10 C11 107.4(4)
O5 C11 C10 128.0(4)
O5 C11 C12 128.5(4)
C10 C11 C12 103.5(4)
C13 C12 C29 118.4(4)
C13 C12 C11 126.6(4)
C29 C12 C11 107.3(4)
C12 C13 C32 118.7(3)
C12 C13 C14 125.4(4)
C32 C13 C14 108.7(4)
O6 C14 C13 128.0(4)
O6 C14 C15 127.0(4)
C13 C14 C15 104.7(3)
C16 C15 C33 119.1(3)
C16 C15 C14 129.3(4)
C33 C15 C14 106.1(3)
C15 C16 C36 118.1(3)
C15 C16 C17 132.7(4)
C36 C16 C17 106.3(3)
O7 C17 C3 109.2(3)
O7 C17 C18 112.0(3)
C3 C17 C18 109.2(3)
O7 C17 C16 102.1(3)
C3 C17 C16 123.8(3)
C18 C17 C16 100.1(3)
C19 C18 C37 119.4(4)
C19 C18 C17 125.3(4)
C37 C18 C17 109.8(4)
C18 C19 C20 119.3(4)
C18 C19 C5 125.3(4)
C20 C19 C5 108.6(4)
C39 C20 C21 120.3(3)
C39 C20 C19 121.5(4)
C21 C20 C19 108.3(3)
C22 C21 C20 119.3(4)
C22 C21 C6 122.0(4)
C20 C21 C6 109.3(3)
C21 C22 C23 119.1(3)
C21 C22 C41 120.6(4)
C23 C22 C41 108.5(3)
C24 C23 C22 118.3(3)
C24 C23 C43 121.1(4)
C22 C23 C43 108.5(4)
C23 C24 C7 123.5(4)
C23 C24 C25 118.9(4)
C7 C24 C25 109.0(3)
C26 C25 C9 122.0(4)
C26 C25 C24 120.3(4)
C9 C25 C24 108.7(3)
C25 C26 C27 118.1(4)
C25 C26 C44 119.9(4)
C27 C26 C44 108.4(4)
C28 C27 C26 119.4(4)
C28 C27 C46 120.9(4)
C26 C27 C46 107.8(4)
C27 C28 C10 121.7(4)
C27 C28 C29 119.3(4)
C10 C28 C29 109.2(4)
C30 C29 C12 122.1(4)
C30 C29 C28 120.0(4)
C12 C29 C28 108.2(4)
C29 C30 C31 119.1(4)
C29 C30 C47 120.8(4)
C31 C30 C47 108.0(4)
C32 C31 C30 118.1(4)
C32 C31 C49 120.5(4)
C30 C31 C49 108.5(4)
C31 C32 C13 123.0(4)
C31 C32 C33 119.1(4)
C13 C32 C33 108.9(3)
C34 C33 C15 122.7(4)
C34 C33 C32 119.8(3)
C15 C33 C32 109.1(3)
C33 C34 C35 118.6(3)
C33 C34 C50 120.8(4)
C35 C34 C50 108.4(3)
C36 C35 C34 118.7(3)
C36 C35 C52 120.4(4)
C34 C35 C52 108.0(3)
C35 C36 C37 119.1(3)
C35 C36 C16 122.7(4)
C37 C36 C16 109.6(3)
C38 C37 C18 121.6(4)
C38 C37 C36 120.7(4)
C18 C37 C36 107.2(3)
C37 C38 C39 118.9(4)
C37 C38 C53 119.7(4)
C39 C38 C53 108.5(4)
C20 C39 C38 118.6(3)
C20 C39 C40 120.8(4)
C38 C39 C40 107.5(4)
C41 C40 C39 119.4(4)
C41 C40 C54 119.3(4)
C39 C40 C54 109.1(4)
C40 C41 C42 120.4(4)
C40 C41 C22 119.4(3)
C42 C41 C22 107.2(4)
C56 C42 C43 119.8(4)
C56 C42 C41 119.9(4)
C43 C42 C41 108.1(4)
C44 C43 C23 120.1(4)
C44 C43 C42 119.9(4)
C23 C43 C42 107.6(4)
C43 C44 C45 120.4(4)
C43 C44 C26 119.6(4)
C45 C44 C26 107.8(4)
C57 C45 C46 119.8(4)
C57 C45 C44 119.6(4)
C46 C45 C44 108.1(4)
C47 C46 C45 120.9(4)
C47 C46 C27 118.7(4)
C45 C46 C27 107.9(4)
C46 C47 C30 120.4(4)
C46 C47 C48 119.5(4)
C30 C47 C48 108.0(4)
C58 C48 C49 121.0(4)
C58 C48 C47 119.3(4)
C49 C48 C47 107.6(4)
C50 C49 C48 120.0(4)
C50 C49 C31 119.9(3)
C48 C49 C31 107.9(4)
C49 C50 C51 119.6(4)
C49 C50 C34 119.7(4)
C51 C50 C34 107.7(4)
C59 C51 C50 120.7(4)
C59 C51 C52 119.3(4)
C50 C51 C52 108.0(4)
C53 C52 C35 119.9(4)
C53 C52 C51 120.1(4)
C35 C52 C51 107.9(4)
C52 C53 C54 120.0(4)
C52 C53 C38 119.9(4)
C54 C53 C38 107.8(4)
C55 C54 C40 121.3(4)
C55 C54 C53 119.8(4)
C40 C54 C53 107.1(4)
C54 C55 C59 120.7(4)
C54 C55 C56 119.6(4)
C59 C55 C56 107.2(4)
C42 C56 C57 119.9(4)
C42 C56 C55 119.5(4)
C57 C56 C55 108.3(4)
C45 C57 C56 120.4(4)
C45 C57 C58 119.2(4)
C56 C57 C58 108.4(4)
C48 C58 C57 121.4(4)
C48 C58 C59 119.7(4)
C57 C58 C59 107.2(4)
C51 C59 C55 120.0(4)
C51 C59 C58 119.0(4)
C55 C59 C58 109.0(4)
C65 C60 C61 118.1(4)
C65 C60 N1 124.7(4)
C61 C60 N1 117.1(4)
C62 C61 C60 122.9(4)
C62 C61 H61 118.5
C60 C61 H61 118.5
C61 C62 C63 117.0(4)
C61 C62 H62 121.5
C63 C62 H62 121.5
C62 C63 C64 121.6(4)
C62 C63 Br1 120.0(3)
C64 C63 Br1 118.3(3)
C65 C64 C63 119.5(4)
C65 C64 H64 120.2
C63 C64 H64 120.2
C64 C65 C60 120.8(4)
C64 C65 H65 119.6
C60 C65 H65 119.6
O8 C66 C68 109.4(4)
O8 C66 C67 101.4(4)
C68 C66 C67 111.4(4)
O8 C66 C69 110.5(3)
C68 C66 C69 112.4(4)
C67 C66 C69 111.2(4)
C66 C67 H67A 109.5
C66 C67 H67B 109.5
H67A C67 H67B 109.5
C66 C67 H67C 109.5
H67A C67 H67C 109.5
H67B C67 H67C 109.5
C66 C68 H68A 109.5
C66 C68 H68B 109.5
H68A C68 H68B 109.5
C66 C68 H68C 109.5
H68A C68 H68C 109.5
H68B C68 H68C 109.5
C66 C69 H69A 109.5
C66 C69 H69B 109.5
H69A C69 H69B 109.5
C66 C69 H69C 109.5
H69A C69 H69C 109.5
H69B C69 H69C 109.5
S1 C70 S2 178.0(4)
C72 C71 Cl1 112.8(3)
C72 C71 H71A 109.0
Cl1 C71 H71A 109.0
C72 C71 H71B 109.0
Cl1 C71 H71B 109.0
H71A C71 H71B 107.8
C71 C72 Cl2 113.4(3)
C71 C72 H72A 108.9
Cl2 C72 H72A 108.9
C71 C72 H72B 108.9
Cl2 C72 H72B 108.9
H72A C72 H72B 107.7

loop_
_geom_bond_atom_site_label_1
_geom_bond_atom_site_label_2
_geom_bond_distance
Br1 C63 1.894(4)
O1 C1 1.376(5)
O1 C2 1.390(5)
O2 C2 1.197(5)
O3 C5 1.417(4)
O3 H3 0.8400
O4 C8 1.220(4)
O5 C11 1.190(5)
O6 C14 1.194(4)
O7 C17 1.448(4)
O7 O8 1.480(4)
O8 C66 1.448(5)
N1 C1 1.264(5)
N1 C60 1.412(5)
C1 C4 1.474(5)
C2 C3 1.475(5)
C3 C4 1.339(5)
C3 C17 1.509(5)
C4 C5 1.511(5)
C5 C19 1.536(6)
C5 C6 1.553(5)
C6 C7 1.379(5)
C6 C21 1.466(5)
C7 C24 1.433(5)
C7 C8 1.485(5)
C8 C9 1.516(6)
C9 C10 1.379(6)
C9 C25 1.428(5)
C10 C28 1.430(6)
C10 C11 1.511(6)
C11 C12 1.512(6)
C12 C13 1.387(6)
C12 C29 1.446(5)
C13 C32 1.419(5)
C13 C14 1.505(5)
C14 C15 1.523(6)
C15 C16 1.373(5)
C15 C33 1.460(5)
C16 C36 1.454(5)
C16 C17 1.546(5)
C17 C18 1.521(6)
C18 C19 1.361(6)
C18 C37 1.432(5)
C19 C20 1.432(5)
C20 C39 1.387(5)
C20 C21 1.429(5)
C21 C22 1.392(5)
C22 C23 1.431(5)
C22 C41 1.456(5)
C23 C24 1.379(5)
C23 C43 1.451(5)
C24 C25 1.457(6)
C25 C26 1.391(5)
C26 C27 1.434(6)
C26 C44 1.460(6)
C27 C28 1.383(6)
C27 C46 1.466(6)
C28 C29 1.451(6)
C29 C30 1.382(6)
C30 C31 1.427(6)
C30 C47 1.437(6)
C31 C32 1.397(5)
C31 C49 1.445(6)
C32 C33 1.460(5)
C33 C34 1.378(5)
C34 C35 1.437(6)
C34 C50 1.448(5)
C35 C36 1.396(5)
C35 C52 1.441(5)
C36 C37 1.439(6)
C37 C38 1.382(5)
C38 C39 1.435(6)
C38 C53 1.454(5)
C39 C40 1.443(5)
C40 C41 1.385(6)
C40 C54 1.445(6)
C41 C42 1.455(6)
C42 C56 1.391(6)
C42 C43 1.452(6)
C43 C44 1.377(6)
C44 C45 1.448(6)
C45 C57 1.387(6)
C45 C46 1.446(6)
C46 C47 1.389(6)
C47 C48 1.457(6)
C48 C58 1.378(6)
C48 C49 1.432(6)
C49 C50 1.387(6)
C50 C51 1.437(6)
C51 C59 1.398(6)
C51 C52 1.455(6)
C52 C53 1.384(6)
C53 C54 1.452(6)
C54 C55 1.377(6)
C55 C59 1.439(6)
C55 C56 1.463(6)
C56 C57 1.437(6)
C57 C58 1.452(6)
C58 C59 1.454(6)
C60 C65 1.393(5)
C60 C61 1.394(6)
C61 C62 1.385(5)
C61 H61 0.9500
C62 C63 1.387(6)
C62 H62 0.9500
C63 C64 1.402(6)
C64 C65 1.371(5)
C64 H64 0.9500
C65 H65 0.9500
C66 C68 1.510(6)
C66 C67 1.517(6)
C66 C69 1.517(6)
C67 H67A 0.9800
C67 H67B 0.9800
C67 H67C 0.9800
C68 H68A 0.9800
C68 H68B 0.9800
C68 H68C 0.9800
C69 H69A 0.9800
C69 H69B 0.9800
C69 H69C 0.9800
C70 S1 1.530(7)
C70 S2 1.591(7)
C71 C72 1.496(6)
C71 Cl1 1.759(4)
C71 H71A 0.9900
C71 H71B 0.9900
C72 Cl2 1.771(5)
C72 H72A 0.9900
C72 H72B 0.9900

loop_
_geom_torsion_atom_site_label_1
_geom_torsion_atom_site_label_2
_geom_torsion_atom_site_label_3
_geom_torsion_atom_site_label_4
_geom_torsion
C17 O7 O8 C66 -161.8(3)
C60 N1 C1 O1 -7.2(6)
C60 N1 C1 C4 -180.0(3)
C2 O1 C1 N1 -168.1(4)
C2 O1 C1 C4 5.8(4)
C1 O1 C2 O2 169.4(4)
C1 O1 C2 C3 -6.2(4)
O2 C2 C3 C4 -170.6(5)
O1 C2 C3 C4 4.3(4)
O2 C2 C3 C17 -7.2(7)
O1 C2 C3 C17 167.7(4)
C2 C3 C4 C1 -0.8(4)
C17 C3 C4 C1 -164.3(3)
C2 C3 C4 C5 165.6(4)
C17 C3 C4 C5 2.1(6)
N1 C1 C4 C3 170.9(4)
O1 C1 C4 C3 -3.0(4)
N1 C1 C4 C5 3.6(6)
O1 C1 C4 C5 -170.3(3)
C3 C4 C5 O3 -122.4(4)
C1 C4 C5 O3 42.1(5)
C3 C4 C5 C19 -5.5(5)
C1 C4 C5 C19 159.0(3)
C3 C4 C5 C6 109.0(5)
C1 C4 C5 C6 -86.5(5)
O3 C5 C6 C7 -112.6(5)
C4 C5 C6 C7 15.9(7)
C19 C5 C6 C7 134.0(5)
O3 C5 C6 C21 85.8(4)
C4 C5 C6 C21 -145.7(4)
C19 C5 C6 C21 -27.6(4)
C21 C6 C7 C24 -0.1(6)
C5 C6 C7 C24 -160.0(4)
C21 C6 C7 C8 151.1(4)
C5 C6 C7 C8 -8.7(7)
C6 C7 C8 O4 35.2(7)
C24 C7 C8 O4 -171.0(4)
C6 C7 C8 C9 -138.0(4)
C24 C7 C8 C9 15.8(4)
O4 C8 C9 C10 -39.0(6)
C7 C8 C9 C10 134.4(4)
O4 C8 C9 C25 171.7(4)
C7 C8 C9 C25 -14.9(4)
C25 C9 C10 C28 3.4(6)
C8 C9 C10 C28 -142.6(4)
C25 C9 C10 C11 148.9(4)
C8 C9 C10 C11 2.9(6)
C9 C10 C11 O5 50.4(7)
C28 C10 C11 O5 -160.9(4)
C9 C10 C11 C12 -128.3(4)
C28 C10 C11 C12 20.4(4)
O5 C11 C12 C13 -50.4(7)
C10 C11 C12 C13 128.3(4)
O5 C11 C12 C29 161.2(4)
C10 C11 C12 C29 -20.1(4)
C29 C12 C13 C32 -3.1(6)
C11 C12 C13 C32 -148.4(4)
C29 C12 C13 C14 143.5(4)
C11 C12 C13 C14 -1.7(6)
C12 C13 C14 O6 39.9(7)
C32 C13 C14 O6 -170.7(4)
C12 C13 C14 C15 -134.4(4)
C32 C13 C14 C15 15.0(4)
O6 C14 C15 C16 -37.5(7)
C13 C14 C15 C16 136.9(4)
O6 C14 C15 C33 169.9(4)
C13 C14 C15 C33 -15.7(4)
C33 C15 C16 C36 -0.4(5)
C14 C15 C16 C36 -150.0(4)
C33 C15 C16 C17 157.4(4)
C14 C15 C16 C17 7.7(7)
O8 O7 C17 C3 -57.9(4)
O8 O7 C17 C18 63.3(4)
O8 O7 C17 C16 169.5(3)
C4 C3 C17 O7 125.3(4)
C2 C3 C17 O7 -35.4(5)
C4 C3 C17 C18 2.4(5)
C2 C3 C17 C18 -158.3(4)
C4 C3 C17 C16 -114.7(5)
C2 C3 C17 C16 84.6(5)
C15 C16 C17 O7 110.3(4)
C36 C16 C17 O7 -90.0(3)
C15 C16 C17 C3 -12.9(6)
C36 C16 C17 C3 146.7(4)
C15 C16 C17 C18 -134.3(4)
C36 C16 C17 C18 25.3(4)
O7 C17 C18 C19 -124.0(4)
C3 C17 C18 C19 -2.9(5)
C16 C17 C18 C19 128.4(4)
O7 C17 C18 C37 82.6(4)
C3 C17 C18 C37 -156.2(3)
C16 C17 C18 C37 -24.9(4)
C37 C18 C19 C20 2.3(6)
C17 C18 C19 C20 -148.7(4)
C37 C18 C19 C5 149.9(4)
C17 C18 C19 C5 -1.1(6)
O3 C5 C19 C18 122.0(4)
C4 C5 C19 C18 4.9(5)
C6 C5 C19 C18 -124.1(4)
O3 C5 C19 C20 -87.4(4)
C4 C5 C19 C20 155.5(3)
C6 C5 C19 C20 26.5(4)
C18 C19 C20 C39 -8.6(6)
C5 C19 C20 C39 -161.2(4)
C18 C19 C20 C21 137.0(4)
C5 C19 C20 C21 -15.6(4)
C39 C20 C21 C22 -4.4(6)
C19 C20 C21 C22 -150.6(4)
C39 C20 C21 C6 142.8(4)
C19 C20 C21 C6 -3.3(4)
C7 C6 C21 C22 1.4(6)
C5 C6 C21 C22 166.6(4)
C7 C6 C21 C20 -144.7(4)
C5 C6 C21 C20 20.4(4)
C20 C21 C22 C23 142.0(4)
C6 C21 C22 C23 -1.0(6)
C20 C21 C22 C41 3.2(6)
C6 C21 C22 C41 -139.8(4)
C21 C22 C23 C24 -0.8(6)
C41 C22 C23 C24 142.5(4)
C21 C22 C23 C43 -143.9(4)
C41 C22 C23 C43 -0.6(4)
C22 C23 C24 C7 2.2(6)
C43 C23 C24 C7 140.5(4)
C22 C23 C24 C25 -142.1(4)
C43 C23 C24 C25 -3.9(6)
C6 C7 C24 C23 -1.7(6)
C8 C7 C24 C23 -158.4(4)
C6 C7 C24 C25 145.6(4)
C8 C7 C24 C25 -11.1(4)
C10 C9 C25 C26 3.9(6)
C8 C9 C25 C26 155.7(4)
C10 C9 C25 C24 -143.3(4)
C8 C9 C25 C24 8.5(4)
C23 C24 C25 C26 2.8(6)
C7 C24 C25 C26 -146.3(4)
C23 C24 C25 C9 150.6(4)
C7 C24 C25 C9 1.5(5)
C9 C25 C26 C27 -7.0(6)
C24 C25 C26 C27 136.4(4)
C9 C25 C26 C44 -143.0(4)
C24 C25 C26 C44 0.5(6)
C25 C26 C27 C28 2.9(6)
C44 C26 C27 C28 143.4(4)
C25 C26 C27 C46 -140.4(4)
C44 C26 C27 C46 0.2(4)
C26 C27 C28 C10 4.4(6)
C46 C27 C28 C10 142.8(4)
C26 C27 C28 C29 -137.9(4)
C46 C27 C28 C29 0.5(6)
C9 C10 C28 C27 -7.6(6)
C11 C10 C28 C27 -158.9(4)
C9 C10 C28 C29 138.0(4)
C11 C10 C28 C29 -13.4(4)
C13 C12 C29 C30 7.3(6)
C11 C12 C29 C30 158.7(4)
C13 C12 C29 C28 -138.6(4)
C11 C12 C29 C28 12.8(4)
C27 C28 C29 C30 0.1(6)
C10 C28 C29 C30 -146.4(4)
C27 C28 C29 C12 146.9(4)
C10 C28 C29 C12 0.4(5)
C12 C29 C30 C31 -4.8(6)
C28 C29 C30 C31 137.3(4)
C12 C29 C30 C47 -142.7(4)
C28 C29 C30 C47 -0.6(6)
C29 C30 C31 C32 -1.8(6)
C47 C30 C31 C32 141.0(4)
C29 C30 C31 C49 -143.6(4)
C47 C30 C31 C49 -0.9(5)
C30 C31 C32 C13 6.0(6)
C49 C31 C32 C13 143.2(4)
C30 C31 C32 C33 -137.6(4)
C49 C31 C32 C33 -0.4(6)
C12 C13 C32 C31 -3.4(6)
C14 C13 C32 C31 -155.2(4)
C12 C13 C32 C33 143.3(4)
C14 C13 C32 C33 -8.5(4)
C16 C15 C33 C34 3.2(6)
C14 C15 C33 C34 159.2(4)
C16 C15 C33 C32 -144.8(4)
C14 C15 C33 C32 11.2(4)
C31 C32 C33 C34 -2.7(6)
C13 C32 C33 C34 -150.9(4)
C31 C32 C33 C15 146.4(4)
C13 C32 C33 C15 -1.9(4)
C15 C33 C34 C35 -3.0(6)
C32 C33 C34 C35 141.7(4)
C15 C33 C34 C50 -141.1(4)
C32 C33 C34 C50 3.6(6)
C33 C34 C35 C36 0.1(6)
C50 C34 C35 C36 142.9(4)
C33 C34 C35 C52 -141.6(4)
C50 C34 C35 C52 1.2(5)
C34 C35 C36 C37 -141.9(4)
C52 C35 C36 C37 -5.1(6)
C34 C35 C36 C16 2.7(6)
C52 C35 C36 C16 139.5(4)
C15 C16 C36 C35 -2.5(6)
C17 C16 C36 C35 -165.7(4)
C15 C16 C36 C37 145.0(4)
C17 C16 C36 C37 -18.1(4)
C19 C18 C37 C38 5.0(6)
C17 C18 C37 C38 160.1(4)
C19 C18 C37 C36 -139.9(4)
C17 C18 C37 C36 15.3(4)
C35 C36 C37 C38 5.8(6)
C16 C36 C37 C38 -143.1(4)
C35 C36 C37 C18 151.0(3)
C16 C36 C37 C18 2.2(4)
C18 C37 C38 C39 -6.1(6)
C36 C37 C38 C39 134.2(4)
C18 C37 C38 C53 -143.1(4)
C36 C37 C38 C53 -2.8(6)
C21 C20 C39 C38 -134.2(4)
C19 C20 C39 C38 7.5(6)
C21 C20 C39 C40 2.0(6)
C19 C20 C39 C40 143.7(4)
C37 C38 C39 C20 -0.2(6)
C53 C38 C39 C20 141.2(4)
C37 C38 C39 C40 -141.6(4)
C53 C38 C39 C40 -0.3(4)
C20 C39 C40 C41 1.7(6)
C38 C39 C40 C41 142.1(4)
C20 C39 C40 C54 -140.6(4)
C38 C39 C40 C54 -0.2(4)
C39 C40 C41 C42 -139.4(4)
C54 C40 C41 C42 -1.0(5)
C39 C40 C41 C22 -2.9(6)
C54 C40 C41 C22 135.5(4)
C21 C22 C41 C40 0.5(6)
C23 C22 C41 C40 -142.2(4)
C21 C22 C41 C42 142.0(4)
C23 C22 C41 C42 -0.6(4)
C40 C41 C42 C56 0.3(6)
C22 C41 C42 C56 -140.9(4)
C40 C41 C42 C43 142.7(4)
C22 C41 C42 C43 1.6(4)
C24 C23 C43 C44 1.7(6)
C22 C23 C43 C44 143.5(4)
C24 C23 C43 C42 -140.3(4)
C22 C23 C43 C42 1.5(5)
C56 C42 C43 C44 -1.5(6)
C41 C42 C43 C44 -144.0(4)
C56 C42 C43 C23 140.6(4)
C41 C42 C43 C23 -1.9(5)
C23 C43 C44 C45 -136.0(4)
C42 C43 C44 C45 1.4(5)
C23 C43 C44 C26 1.6(6)
C42 C43 C44 C26 139.0(4)
C25 C26 C44 C43 -2.7(6)
C27 C26 C44 C43 -142.4(4)
C25 C26 C44 C45 139.7(4)
C27 C26 C44 C45 0.0(4)
C43 C44 C45 C57 0.0(6)
C26 C44 C45 C57 -142.1(4)
C43 C44 C45 C46 141.9(4)
C26 C44 C45 C46 -0.2(4)
C57 C45 C46 C47 0.8(6)
C44 C45 C46 C47 -141.0(4)
C57 C45 C46 C27 142.1(4)
C44 C45 C46 C27 0.3(4)
C28 C27 C46 C47 -0.6(6)
C26 C27 C46 C47 142.0(4)
C28 C27 C46 C45 -142.9(4)
C26 C27 C46 C45 -0.3(4)
C45 C46 C47 C30 137.3(4)
C27 C46 C47 C30 0.1(6)
C45 C46 C47 C48 -0.5(6)
C27 C46 C47 C48 -137.8(4)
C29 C30 C47 C46 0.5(6)
C31 C30 C47 C46 -141.5(4)
C29 C30 C47 C48 142.6(4)
C31 C30 C47 C48 0.6(5)
C46 C47 C48 C58 -0.3(6)
C30 C47 C48 C58 -142.9(4)
C46 C47 C48 C49 142.4(4)
C30 C47 C48 C49 -0.1(4)
C58 C48 C49 C50 -0.8(6)
C47 C48 C49 C50 -142.9(4)
C58 C48 C49 C31 141.6(4)
C47 C48 C49 C31 -0.5(4)
C32 C31 C49 C50 2.5(6)
C30 C31 C49 C50 143.3(4)
C32 C31 C49 C48 -139.9(4)
C30 C31 C49 C48 0.8(5)
C48 C49 C50 C51 -0.4(6)
C31 C49 C50 C51 -138.4(4)
C48 C49 C50 C34 136.3(4)
C31 C49 C50 C34 -1.7(6)
C33 C34 C50 C49 -1.4(6)
C35 C34 C50 C49 -143.2(4)
C33 C34 C50 C51 139.9(4)
C35 C34 C50 C51 -2.0(5)
C49 C50 C51 C59 1.0(6)
C34 C50 C51 C59 -140.3(4)
C49 C50 C51 C52 143.3(4)
C34 C50 C51 C52 2.0(5)
C36 C35 C52 C53 1.6(6)
C34 C35 C52 C53 142.5(4)
C36 C35 C52 C51 -140.9(4)
C34 C35 C52 C51 0.0(4)
C59 C51 C52 C53 -0.7(5)
C50 C51 C52 C53 -143.6(4)
C59 C51 C52 C35 141.7(4)
C50 C51 C52 C35 -1.2(5)
C35 C52 C53 C54 -136.3(4)
C51 C52 C53 C54 1.6(5)
C35 C52 C53 C38 1.4(6)
C51 C52 C53 C38 139.3(4)
C37 C38 C53 C52 -0.8(6)
C39 C38 C53 C52 -141.7(4)
C37 C38 C53 C54 141.5(4)
C39 C38 C53 C54 0.6(4)
C41 C40 C54 C55 0.9(6)
C39 C40 C54 C55 143.2(4)
C41 C40 C54 C53 -141.8(4)
C39 C40 C54 C53 0.5(4)
C52 C53 C54 C55 -1.7(6)
C38 C53 C54 C55 -144.0(4)
C52 C53 C54 C40 141.6(4)
C38 C53 C54 C40 -0.7(4)
C40 C54 C55 C59 -137.1(4)
C53 C54 C55 C59 1.0(6)
C40 C54 C55 C56 -0.1(6)
C53 C54 C55 C56 138.0(4)
C43 C42 C56 C57 0.4(6)
C41 C42 C56 C57 138.4(4)
C43 C42 C56 C55 -137.5(4)
C41 C42 C56 C55 0.6(6)
C54 C55 C56 C42 -0.6(5)
C59 C55 C56 C42 141.5(4)
C54 C55 C56 C57 -142.9(4)
C59 C55 C56 C57 -0.7(4)
C46 C45 C57 C56 -138.7(4)
C44 C45 C57 C56 -1.2(6)
C46 C45 C57 C58 -0.3(6)
C44 C45 C57 C58 137.2(4)
C42 C56 C57 C45 1.0(6)
C55 C56 C57 C45 143.1(4)
C42 C56 C57 C58 -141.3(4)
C55 C56 C57 C58 0.8(4)
C49 C48 C58 C57 -136.9(4)
C47 C48 C58 C57 0.9(6)
C49 C48 C58 C59 1.5(6)
C47 C48 C58 C59 139.2(4)
C45 C57 C58 C48 -0.5(6)
C56 C57 C58 C48 142.3(4)
C45 C57 C58 C59 -143.4(4)
C56 C57 C58 C59 -0.5(4)
C50 C51 C59 C55 138.1(4)
C52 C51 C59 C55 0.0(6)
C50 C51 C59 C58 -0.3(6)
C52 C51 C59 C58 -138.5(4)
C54 C55 C59 C51 -0.1(6)
C56 C55 C59 C51 -141.8(4)
C54 C55 C59 C58 142.0(4)
C56 C55 C59 C58 0.4(4)
C48 C58 C59 C51 -0.9(6)
C57 C58 C59 C51 142.7(4)
C48 C58 C59 C55 -143.5(4)
C57 C58 C59 C55 0.1(4)
C1 N1 C60 C65 -28.8(6)
C1 N1 C60 C61 154.6(4)
C65 C60 C61 C62 3.3(6)
N1 C60 C61 C62 -179.9(3)
C60 C61 C62 C63 -1.1(6)
C61 C62 C63 C64 -1.3(6)
C61 C62 C63 Br1 -179.7(3)
C62 C63 C64 C65 1.5(6)
Br1 C63 C64 C65 179.9(3)
C63 C64 C65 C60 0.7(6)
C61 C60 C65 C64 -3.0(6)
N1 C60 C65 C64 -179.6(4)
O7 O8 C66 C68 -60.4(4)
O7 O8 C66 C67 -178.2(3)
O7 O8 C66 C69 63.9(4)
Cl1 C71 C72 Cl2 68.0(4)
